data_4126830
loop_
_publ_author_name
'Kiernicki, John J.'
'Zeller, Matthias'
'Szymczak, Nathaniel K.'

_publ_section_title
;
 Hydrazine Capture and N-N Bond Cleavage at Iron Enabled by Flexible
 Appended Lewis Acids.
;
_journal_name_full 'Journal of the American Chemical Society'
_journal_paper_doi 10.1021/jacs.7b11465
_journal_year 2017
_chemical_absolute_configuration ad
_chemical_formula_moiety 'C41 H67 B2 Fe N7, C H2 Cl2'
_chemical_formula_sum 'C42 H69 B2 Cl2 Fe N7'
_chemical_formula_weight 820.41
_space_group_crystal_system tetragonal
_space_group_IT_number 96
_space_group_name_Hall 'P 4nw 2abw'
_space_group_name_H-M_alt 'P 43 21 2'
_symmetry_space_group_name_Hall 'P 4nw 2abw'
_symmetry_space_group_name_H-M 'P 43 21 2'
_atom_sites_solution_hydrogens geom
_atom_sites_solution_primary direct
_atom_sites_solution_secondary difmap
_audit_creation_method SHELXL-2017/1
_cell_angle_alpha 90
_cell_angle_beta 90
_cell_angle_gamma 90
_cell_formula_units_Z 4
_cell_length_a 16.1611(5)
_cell_length_b 16.1611(5)
_cell_length_c 16.5750(6)
_cell_measurement_reflns_used 9903
_cell_measurement_temperature 150(2)
_cell_measurement_theta_max 36.2379
_cell_measurement_theta_min 3.0749
_cell_volume 4329.1(2)
_computing_cell_refinement 'SAINT V8.37A (Bruker, 2016)'
_computing_data_collection 'Apex3 v2016.9-0 (Bruker, 2016)'
_computing_data_reduction 'SAINT V8.37A (Bruker, 2016)'
_computing_structure_refinement
;  
SHELXL-2016/6 (Sheldrick, 2015, 2016), 
SHELXLE Rev714 (H\"ubschle et al., 2011)
;
_computing_structure_solution 'SHELXS-97 (Sheldrick, 2008)'
_diffrn_ambient_temperature 150(2)
_diffrn_measured_fraction_theta_full 0.993
_diffrn_measured_fraction_theta_max 0.990
_diffrn_measurement_device_type 'Bruker AXS D8 Quest CMOS diffractometer'
_diffrn_measurement_method 'omega and phi scans'
_diffrn_radiation_monochromator 'Triumph curved graphite crystal'
_diffrn_radiation_type MoK\a
_diffrn_radiation_wavelength 0.71073
_diffrn_reflns_av_R_equivalents 0.0329
_diffrn_reflns_av_unetI/netI 0.0393
_diffrn_reflns_Laue_measured_fraction_full 0.993
_diffrn_reflns_Laue_measured_fraction_max 0.990
_diffrn_reflns_limit_h_max 18
_diffrn_reflns_limit_h_min -26
_diffrn_reflns_limit_k_max 24
_diffrn_reflns_limit_k_min -18
_diffrn_reflns_limit_l_max 20
_diffrn_reflns_limit_l_min -27
_diffrn_reflns_number 48791
_diffrn_reflns_point_group_measured_fraction_full 0.996
_diffrn_reflns_point_group_measured_fraction_max 0.990
_diffrn_reflns_theta_full 25.242
_diffrn_reflns_theta_max 36.363
_diffrn_reflns_theta_min 3.036
_diffrn_source 'sealed tube X-ray source'
_exptl_absorpt_coefficient_mu 0.510
_exptl_absorpt_correction_T_max 0.3438
_exptl_absorpt_correction_T_min 0.2849
_exptl_absorpt_correction_type multi-scan
_exptl_absorpt_process_details
;
 SADABS 2016/2: Krause, L., Herbst-Irmer, R., Sheldrick G.M. & Stalke D.,
 J. Appl. Cryst. 48 (2015) 3-10
;
_exptl_crystal_colour orange
_exptl_crystal_density_diffrn 1.259
_exptl_crystal_description prism
_exptl_crystal_F_000 1760
_exptl_crystal_size_max 0.550
_exptl_crystal_size_mid 0.510
_exptl_crystal_size_min 0.390
_refine_diff_density_max 0.511
_refine_diff_density_min -0.675
_refine_diff_density_rms 0.076
_refine_ls_abs_structure_details
;
 Flack x determined using 3135 quotients [(I+)-(I-)]/[(I+)+(I-)]
 (Parsons, Flack and Wagner, Acta Cryst. B69 (2013) 249-259).
;
_refine_ls_abs_structure_Flack -0.010(3)
_refine_ls_extinction_method none
_refine_ls_goodness_of_fit_ref 1.083
_refine_ls_hydrogen_treatment constr
_refine_ls_matrix_type full
_refine_ls_number_parameters 264
_refine_ls_number_reflns 10437
_refine_ls_number_restraints 24
_refine_ls_restrained_S_all 1.086
_refine_ls_R_factor_all 0.0817
_refine_ls_R_factor_gt 0.0516
_refine_ls_shift/su_max 0.001
_refine_ls_shift/su_mean 0.000
_refine_ls_structure_factor_coef Fsqd
_refine_ls_weighting_details 'w=1/[\s^2^(Fo^2^)+(0.0452P)^2^+2.9378P] where P=(Fo^2^+2Fc^2^)/3'
_refine_ls_weighting_scheme calc
_refine_ls_wR_factor_gt 0.1151
_refine_ls_wR_factor_ref 0.1365
_reflns_Friedel_coverage 0.788
_reflns_Friedel_fraction_full 0.999
_reflns_Friedel_fraction_max 0.990
_reflns_number_gt 8195
_reflns_number_total 10437
_reflns_threshold_expression 'I > 2\s(I)'
_cod_data_source_file 4.cif
_cod_data_source_block JK2100_0m
_cod_original_cell_volume 4329.1(3)
_cod_database_code 4126830
_shelx_shelxl_version_number 2017/1
_shelx_space_group_comment
;
The symmetry employed for this shelxl refinement is uniquely defined
by the following loop, which should always be used as a source of
symmetry information in preference to the above space-group names.
They are only intended as comments.
;
_shelx_estimated_absorpt_t_min 0.767
_shelx_estimated_absorpt_t_max 0.826

loop_
_space_group_symop_operation_xyz
'x, y, z'
'-x, -y, z+1/2'
'-y+1/2, x+1/2, z+3/4'
'y+1/2, -x+1/2, z+1/4'
'-x+1/2, y+1/2, -z+3/4'
'x+1/2, -y+1/2, -z+1/4'
'y, x, -z'
'-y, -x, -z+1/2'

loop_
_atom_site_label
_atom_site_type_symbol
_atom_site_fract_x
_atom_site_fract_y
_atom_site_fract_z
_atom_site_U_iso_or_equiv
_atom_site_adp_type
_atom_site_occupancy
_atom_site_site_symmetry_order
_atom_site_calc_flag
_atom_site_refinement_flags_posn
_atom_site_refinement_flags_adp
_atom_site_refinement_flags_occupancy
_atom_site_disorder_assembly
_atom_site_disorder_group
Fe1 Fe 0.28228(2) 0.28228(2) 0.000000 0.02018(9) Uani 1 2 d S T P . .
N1 N 0.18936(10) 0.18936(10) 0.000000 0.0158(4) Uani 1 2 d S T P . .
N2 N 0.30400(12) 0.20551(12) 0.11455(11) 0.0203(3) Uani 1 1 d . . . . .
N3 N 0.35809(12) 0.19668(12) 0.17617(11) 0.0198(3) Uani 1 1 d . . . . .
N4 N 0.38246(13) 0.23340(15) -0.06209(14) 0.0283(4) Uani 1 1 d . . . . .
H4A H 0.373993 0.177733 -0.062216 0.034 Uiso 1 1 calc R U . . .
H4B H 0.375538 0.250171 -0.114062 0.034 Uiso 1 1 calc R U . . .
B1 B 0.48109(17) 0.24497(18) -0.04393(17) 0.0237(5) Uani 1 1 d . . . . .
C1 C 0.06855(13) 0.06855(13) 0.000000 0.0232(5) Uani 1 2 d S T P . .
H1 H 0.026989 0.026989 0.000000 0.028 Uiso 1 2 calc R U P . .
C2 C 0.12796(14) 0.06993(14) 0.06048(14) 0.0208(4) Uani 1 1 d . . . . .
H2 H 0.127835 0.029445 0.102029 0.025 Uiso 1 1 calc R U . . .
C3 C 0.18767(13) 0.13190(13) 0.05889(12) 0.0165(3) Uani 1 1 d . . . . .
C4 C 0.25294(13) 0.14050(13) 0.11943(13) 0.0177(3) Uani 1 1 d . . . . .
C5 C 0.27436(14) 0.08992(13) 0.18475(12) 0.0195(4) Uani 1 1 d . . . . .
H5 H 0.247731 0.040337 0.201281 0.023 Uiso 1 1 calc R U . . .
C6 C 0.34211(14) 0.12697(14) 0.22012(13) 0.0195(4) Uani 1 1 d . . . . .
C7 C 0.39055(16) 0.09836(16) 0.29380(13) 0.0238(4) Uani 1 1 d . . . . .
C8 C 0.3468(2) 0.02243(19) 0.32904(16) 0.0342(6) Uani 1 1 d . . . . .
H8A H 0.289440 0.036733 0.342316 0.051 Uiso 1 1 calc R U . . .
H8B H 0.375606 0.004473 0.378014 0.051 Uiso 1 1 calc R U . . .
H8C H 0.347267 -0.022485 0.289314 0.051 Uiso 1 1 calc R U . . .
C9 C 0.39224(19) 0.16529(19) 0.35916(15) 0.0299(5) Uani 1 1 d . . . . .
H9A H 0.420807 0.214406 0.338502 0.045 Uiso 1 1 calc R U . . .
H9B H 0.421562 0.144324 0.406709 0.045 Uiso 1 1 calc R U . . .
H9C H 0.335444 0.179982 0.374111 0.045 Uiso 1 1 calc R U . . .
C10 C 0.47898(19) 0.0727(2) 0.27006(18) 0.0374(7) Uani 1 1 d . . . . .
H10A H 0.476542 0.029997 0.228195 0.056 Uiso 1 1 calc R U . . .
H10B H 0.507819 0.050904 0.317507 0.056 Uiso 1 1 calc R U . . .
H10C H 0.508884 0.121039 0.249356 0.056 Uiso 1 1 calc R U . . .
C11 C 0.42108(16) 0.26112(16) 0.18780(15) 0.0261(5) Uani 1 1 d . . . . .
H11A H 0.467667 0.238182 0.219480 0.031 Uiso 1 1 calc R U . . .
H11B H 0.396860 0.307520 0.218827 0.031 Uiso 1 1 calc R U . . .
C12 C 0.45336(15) 0.29329(16) 0.10754(15) 0.0253(4) Uani 1 1 d . . . . .
H12A H 0.495844 0.336028 0.118250 0.030 Uiso 1 1 calc R U . . .
H12B H 0.407229 0.320292 0.078368 0.030 Uiso 1 1 calc R U . . .
C13 C 0.49119(15) 0.22653(17) 0.05266(15) 0.0266(4) Uani 1 1 d . . . . .
H13A H 0.464717 0.172781 0.065100 0.032 Uiso 1 1 calc R U . . .
H13B H 0.550830 0.221367 0.065356 0.032 Uiso 1 1 calc R U . . .
C14 C 0.53495(17) 0.18014(17) -0.09897(17) 0.0289(5) Uani 1 1 d . . . . .
H14 H 0.517208 0.122660 -0.084859 0.035 Uiso 1 1 calc R U . . .
C15 C 0.62728(17) 0.18913(19) -0.07750(19) 0.0329(5) Uani 1 1 d . . . . .
H15A H 0.635902 0.166907 -0.022482 0.039 Uiso 1 1 calc R U . . .
H15B H 0.659775 0.154366 -0.115114 0.039 Uiso 1 1 calc R U . . .
C16 C 0.66200(17) 0.2776(2) -0.0804(2) 0.0362(6) Uani 1 1 d . . . . .
H16A H 0.714218 0.279012 -0.049180 0.043 Uiso 1 1 calc R U . . .
H16B H 0.675684 0.291126 -0.137086 0.043 Uiso 1 1 calc R U . . .
C17 C 0.60417(18) 0.34508(18) -0.04744(19) 0.0328(6) Uani 1 1 d . . . . .
H17A H 0.624440 0.399526 -0.066373 0.039 Uiso 1 1 calc R U . . .
H17B H 0.607716 0.344851 0.012190 0.039 Uiso 1 1 calc R U . . .
C18 C 0.51244(17) 0.33628(16) -0.07182(16) 0.0269(5) Uani 1 1 d . . . . .
H18 H 0.479740 0.378609 -0.041500 0.032 Uiso 1 1 calc R U . . .
C19 C 0.4983(2) 0.3502(2) -0.16258(19) 0.0410(7) Uani 1 1 d . . . . .
H19A H 0.523202 0.403906 -0.177717 0.049 Uiso 1 1 calc R U . . .
H19B H 0.437950 0.354356 -0.172248 0.049 Uiso 1 1 calc R U . . .
C20 C 0.5336(2) 0.2829(3) -0.21877(18) 0.0441(7) Uani 1 1 d . . . . .
H20A H 0.508364 0.289250 -0.272846 0.053 Uiso 1 1 calc R U . . .
H20B H 0.593903 0.291709 -0.224527 0.053 Uiso 1 1 calc R U . . .
C21 C 0.5185(2) 0.1937(2) -0.18914(19) 0.0390(7) Uani 1 1 d . . . . .
H21A H 0.460402 0.178563 -0.200804 0.047 Uiso 1 1 calc R U . . .
H21B H 0.554490 0.155851 -0.220346 0.047 Uiso 1 1 calc R U . . .
C22 C 0.0677(5) -0.0677(5) 0.250000 0.041(3) Uani 0.413(12) 2 d DS TU P A 1
H22A H 0.075407 -0.008730 0.235742 0.049 Uiso 0.206(6) 1 calc R U P A 1
H22B H 0.008730 -0.075407 0.264258 0.049 Uiso 0.206(6) 1 calc R U P A 1
Cl1 Cl 0.0889(5) -0.1271(4) 0.1649(3) 0.0690(16) Uani 0.413(12) 1 d D U P A 1
C22B C 0.1705(6) -0.1705(6) 0.250000 0.110(6) Uani 0.587(12) 2 d DS TU P A 2
H22C H 0.162370 -0.229640 0.263319 0.132 Uiso 0.294(6) 1 calc R U P A 2
H22D H 0.229640 -0.162370 0.236681 0.132 Uiso 0.294(6) 1 calc R U P A 2
Cl1B Cl 0.1106(5) -0.1458(4) 0.1654(5) 0.119(2) Uani 0.587(12) 1 d D U P A 2

loop_
_atom_site_aniso_label
_atom_site_aniso_U_11
_atom_site_aniso_U_22
_atom_site_aniso_U_33
_atom_site_aniso_U_23
_atom_site_aniso_U_13
_atom_site_aniso_U_12
Fe1 0.01854(12) 0.01854(12) 0.02345(19) 0.00253(12) -0.00253(12) -0.00307(15)
N1 0.0157(5) 0.0157(5) 0.0160(9) -0.0003(6) 0.0003(6) -0.0013(7)
N2 0.0207(8) 0.0225(9) 0.0177(7) 0.0035(6) -0.0041(6) -0.0033(6)
N3 0.0204(8) 0.0214(8) 0.0176(7) 0.0031(6) -0.0025(6) -0.0027(6)
N4 0.0191(8) 0.0364(12) 0.0294(10) -0.0040(9) -0.0035(7) -0.0002(8)
B1 0.0192(10) 0.0262(12) 0.0258(12) -0.0009(9) -0.0034(9) -0.0019(9)
C1 0.0216(8) 0.0216(8) 0.0263(14) -0.0024(9) 0.0024(9) -0.0068(10)
C2 0.0223(9) 0.0182(9) 0.0218(9) 0.0011(7) 0.0014(8) -0.0034(7)
C3 0.0176(8) 0.0161(8) 0.0160(8) -0.0004(6) 0.0006(7) 0.0002(6)
C4 0.0178(8) 0.0170(8) 0.0184(8) 0.0016(7) 0.0003(7) -0.0001(7)
C5 0.0236(9) 0.0180(8) 0.0168(8) 0.0023(7) 0.0003(7) 0.0005(7)
C6 0.0216(9) 0.0208(9) 0.0160(8) 0.0023(7) 0.0005(7) 0.0032(7)
C7 0.0252(10) 0.0299(11) 0.0163(8) 0.0042(8) -0.0023(8) 0.0041(8)
C8 0.0480(16) 0.0344(14) 0.0201(10) 0.0105(10) -0.0042(11) -0.0018(12)
C9 0.0339(13) 0.0368(13) 0.0191(9) -0.0027(9) -0.0060(9) 0.0017(10)
C10 0.0298(13) 0.0510(18) 0.0314(13) 0.0063(12) -0.0002(10) 0.0159(12)
C11 0.0287(11) 0.0281(11) 0.0214(10) 0.0034(8) -0.0064(8) -0.0084(9)
C12 0.0249(10) 0.0270(11) 0.0239(9) 0.0015(8) -0.0046(8) -0.0083(8)
C13 0.0233(10) 0.0280(11) 0.0286(11) 0.0029(9) -0.0010(8) 0.0006(9)
C14 0.0264(11) 0.0261(11) 0.0341(13) -0.0069(10) -0.0001(10) -0.0013(9)
C15 0.0254(12) 0.0335(13) 0.0397(14) -0.0042(11) -0.0003(10) 0.0037(9)
C16 0.0224(11) 0.0393(14) 0.0467(16) -0.0055(13) 0.0043(10) -0.0045(11)
C17 0.0290(12) 0.0298(12) 0.0398(14) -0.0031(11) 0.0039(11) -0.0071(10)
C18 0.0290(11) 0.0246(11) 0.0272(11) -0.0001(9) 0.0020(9) 0.0016(8)
C19 0.0464(18) 0.0438(17) 0.0327(13) 0.0100(12) 0.0039(13) 0.0137(14)
C20 0.0465(17) 0.058(2) 0.0275(12) 0.0025(15) 0.0017(12) 0.0106(16)
C21 0.0336(14) 0.0496(18) 0.0338(14) -0.0143(13) -0.0005(11) 0.0020(12)
C22 0.036(3) 0.036(3) 0.051(6) 0.007(3) 0.007(3) -0.006(4)
Cl1 0.085(4) 0.043(2) 0.079(3) -0.0029(16) 0.020(2) -0.022(2)
C22B 0.094(6) 0.094(6) 0.142(12) 0.073(7) 0.073(7) 0.037(7)
Cl1B 0.088(3) 0.076(3) 0.192(5) 0.035(3) -0.017(3) -0.014(2)

loop_
_atom_type_symbol
_atom_type_description
_atom_type_scat_dispersion_real
_atom_type_scat_dispersion_imag
_atom_type_scat_source
C C 0.0033 0.0016 'International Tables Vol C Tables 4.2.6.8 and 6.1.1.4'
H H 0.0000 0.0000 'International Tables Vol C Tables 4.2.6.8 and 6.1.1.4'
B B 0.0013 0.0007 'International Tables Vol C Tables 4.2.6.8 and 6.1.1.4'
N N 0.0061 0.0033 'International Tables Vol C Tables 4.2.6.8 and 6.1.1.4'
Cl Cl 0.1484 0.1585 'International Tables Vol C Tables 4.2.6.8 and 6.1.1.4'
Fe Fe 0.3463 0.8444 'International Tables Vol C Tables 4.2.6.8 and 6.1.1.4'

loop_
_geom_angle_atom_site_label_1
_geom_angle_atom_site_label_2
_geom_angle_atom_site_label_3
_geom_angle
_geom_angle_site_symmetry_1
_geom_angle_site_symmetry_3
N4 Fe1 N4 147.18(13) 7 .
N4 Fe1 N1 106.41(6) 7 .
N4 Fe1 N1 106.41(6) . .
N4 Fe1 N2 94.00(8) 7 .
N4 Fe1 N2 94.89(8) . .
N1 Fe1 N2 74.09(5) . .
N4 Fe1 N2 94.89(8) 7 7
N4 Fe1 N2 94.00(8) . 7
N1 Fe1 N2 74.09(5) . 7
N2 Fe1 N2 148.18(10) . 7
C3 N1 C3 119.8(2) . 7
C3 N1 Fe1 120.10(12) . .
C3 N1 Fe1 120.10(12) 7 .
C4 N2 N3 105.67(18) . .
C4 N2 Fe1 112.34(14) . .
N3 N2 Fe1 141.35(14) . .
N2 N3 C6 111.57(18) . .
N2 N3 C11 118.19(18) . .
C6 N3 C11 130.21(19) . .
B1 N4 Fe1 128.81(16) . .
B1 N4 H4A 105.1 . .
Fe1 N4 H4A 105.1 . .
B1 N4 H4B 105.1 . .
Fe1 N4 H4B 105.1 . .
H4A N4 H4B 105.9 . .
C18 B1 N4 110.8(2) . .
C18 B1 C13 114.3(2) . .
N4 B1 C13 104.9(2) . .
C18 B1 C14 104.8(2) . .
N4 B1 C14 110.0(2) . .
C13 B1 C14 112.0(2) . .
C2 C1 C2 120.0(3) . 7
C2 C1 H1 120.0 . .
C2 C1 H1 120.0 7 .
C1 C2 C3 118.5(2) . .
C1 C2 H2 120.7 . .
C3 C2 H2 120.7 . .
N1 C3 C2 121.6(2) . .
N1 C3 C4 114.64(18) . .
C2 C3 C4 123.76(19) . .
N2 C4 C5 110.65(19) . .
N2 C4 C3 118.53(19) . .
C5 C4 C3 130.8(2) . .
C6 C5 C4 105.76(19) . .
C6 C5 H5 127.1 . .
C4 C5 H5 127.1 . .
N3 C6 C5 106.35(18) . .
N3 C6 C7 125.5(2) . .
C5 C6 C7 128.1(2) . .
C6 C7 C9 111.2(2) . .
C6 C7 C8 108.2(2) . .
C9 C7 C8 107.7(2) . .
C6 C7 C10 110.7(2) . .
C9 C7 C10 110.8(2) . .
C8 C7 C10 108.1(2) . .
C7 C8 H8A 109.5 . .
C7 C8 H8B 109.5 . .
H8A C8 H8B 109.5 . .
C7 C8 H8C 109.5 . .
H8A C8 H8C 109.5 . .
H8B C8 H8C 109.5 . .
C7 C9 H9A 109.5 . .
C7 C9 H9B 109.5 . .
H9A C9 H9B 109.5 . .
C7 C9 H9C 109.5 . .
H9A C9 H9C 109.5 . .
H9B C9 H9C 109.5 . .
C7 C10 H10A 109.5 . .
C7 C10 H10B 109.5 . .
H10A C10 H10B 109.5 . .
C7 C10 H10C 109.5 . .
H10A C10 H10C 109.5 . .
H10B C10 H10C 109.5 . .
N3 C11 C12 111.43(19) . .
N3 C11 H11A 109.3 . .
C12 C11 H11A 109.3 . .
N3 C11 H11B 109.3 . .
C12 C11 H11B 109.3 . .
H11A C11 H11B 108.0 . .
C11 C12 C13 114.5(2) . .
C11 C12 H12A 108.6 . .
C13 C12 H12A 108.6 . .
C11 C12 H12B 108.6 . .
C13 C12 H12B 108.6 . .
H12A C12 H12B 107.6 . .
C12 C13 B1 114.3(2) . .
C12 C13 H13A 108.7 . .
B1 C13 H13A 108.7 . .
C12 C13 H13B 108.7 . .
B1 C13 H13B 108.7 . .
H13A C13 H13B 107.6 . .
C21 C14 C15 112.3(2) . .
C21 C14 B1 111.0(2) . .
C15 C14 B1 109.0(2) . .
C21 C14 H14 108.1 . .
C15 C14 H14 108.1 . .
B1 C14 H14 108.1 . .
C16 C15 C14 115.7(2) . .
C16 C15 H15A 108.3 . .
C14 C15 H15A 108.3 . .
C16 C15 H15B 108.3 . .
C14 C15 H15B 108.3 . .
H15A C15 H15B 107.4 . .
C17 C16 C15 115.3(2) . .
C17 C16 H16A 108.5 . .
C15 C16 H16A 108.5 . .
C17 C16 H16B 108.5 . .
C15 C16 H16B 108.5 . .
H16A C16 H16B 107.5 . .
C16 C17 C18 115.2(2) . .
C16 C17 H17A 108.5 . .
C18 C17 H17A 108.5 . .
C16 C17 H17B 108.5 . .
C18 C17 H17B 108.5 . .
H17A C17 H17B 107.5 . .
C19 C18 C17 112.7(2) . .
C19 C18 B1 111.3(2) . .
C17 C18 B1 108.0(2) . .
C19 C18 H18 108.2 . .
C17 C18 H18 108.2 . .
B1 C18 H18 108.2 . .
C18 C19 C20 115.6(3) . .
C18 C19 H19A 108.4 . .
C20 C19 H19A 108.4 . .
C18 C19 H19B 108.4 . .
C20 C19 H19B 108.4 . .
H19A C19 H19B 107.4 . .
C21 C20 C19 114.1(3) . .
C21 C20 H20A 108.7 . .
C19 C20 H20A 108.7 . .
C21 C20 H20B 108.7 . .
C19 C20 H20B 108.7 . .
H20A C20 H20B 107.6 . .
C14 C21 C20 114.7(3) . .
C14 C21 H21A 108.6 . .
C20 C21 H21A 108.6 . .
C14 C21 H21B 108.6 . .
C20 C21 H21B 108.6 . .
H21A C21 H21B 107.6 . .
Cl1 C22 Cl1 116.1(9) 8 .
Cl1 C22 H22A 108.3 8 .
Cl1 C22 H22A 108.3 . .
Cl1 C22 H22B 108.3 8 .
Cl1 C22 H22B 108.3 . .
H22A C22 H22B 107.4 . .
Cl1B C22B Cl1B 113.0(9) 8 .
Cl1B C22B H22C 109.0 8 .
Cl1B C22B H22C 109.0 . .
Cl1B C22B H22D 109.0 8 .
Cl1B C22B H22D 109.0 . .
H22C C22B H22D 107.8 . .

loop_
_geom_bond_atom_site_label_1
_geom_bond_atom_site_label_2
_geom_bond_distance
_geom_bond_site_symmetry_2
Fe1 N4 2.075(2) 7
Fe1 N4 2.075(2) .
Fe1 N1 2.124(2) .
Fe1 N2 2.2950(18) .
Fe1 N2 2.2950(18) 7
N1 C3 1.347(2) .
N1 C3 1.347(2) 7
N2 C4 1.338(3) .
N2 N3 1.352(3) .
N3 C6 1.366(3) .
N3 C11 1.469(3) .
N4 B1 1.633(3) .
N4 H4A 0.9100 .
N4 H4B 0.9100 .
B1 C18 1.627(4) .
B1 C13 1.637(4) .
B1 C14 1.639(4) .
C1 C2 1.388(3) .
C1 C2 1.388(3) 7
C1 H1 0.9500 .
C2 C3 1.391(3) .
C2 H2 0.9500 .
C3 C4 1.463(3) .
C4 C5 1.400(3) .
C5 C6 1.379(3) .
C5 H5 0.9500 .
C6 C7 1.523(3) .
C7 C9 1.531(4) .
C7 C8 1.532(4) .
C7 C10 1.539(4) .
C8 H8A 0.9800 .
C8 H8B 0.9800 .
C8 H8C 0.9800 .
C9 H9A 0.9800 .
C9 H9B 0.9800 .
C9 H9C 0.9800 .
C10 H10A 0.9800 .
C10 H10B 0.9800 .
C10 H10C 0.9800 .
C11 C12 1.520(3) .
C11 H11A 0.9900 .
C11 H11B 0.9900 .
C12 C13 1.538(4) .
C12 H12A 0.9900 .
C12 H12B 0.9900 .
C13 H13A 0.9900 .
C13 H13B 0.9900 .
C14 C21 1.534(4) .
C14 C15 1.541(4) .
C14 H14 1.0000 .
C15 C16 1.537(4) .
C15 H15A 0.9900 .
C15 H15B 0.9900 .
C16 C17 1.537(4) .
C16 H16A 0.9900 .
C16 H16B 0.9900 .
C17 C18 1.543(4) .
C17 H17A 0.9900 .
C17 H17B 0.9900 .
C18 C19 1.538(4) .
C18 H18 1.0000 .
C19 C20 1.541(5) .
C19 H19A 0.9900 .
C19 H19B 0.9900 .
C20 C21 1.541(6) .
C20 H20A 0.9900 .
C20 H20B 0.9900 .
C21 H21A 0.9900 .
C21 H21B 0.9900 .
C22 Cl1 1.740(7) 8
C22 Cl1 1.740(7) .
C22 H22A 0.9900 .
C22 H22B 0.9900 .
C22B Cl1B 1.750(9) 8
C22B Cl1B 1.750(9) .
C22B H22C 0.9900 .
C22B H22D 0.9900 .

loop_
_geom_torsion_atom_site_label_1
_geom_torsion_atom_site_label_2
_geom_torsion_atom_site_label_3
_geom_torsion_atom_site_label_4
_geom_torsion
_geom_torsion_site_symmetry_1
C4 N2 N3 C6 0.0(2) .
Fe1 N2 N3 C6 -169.35(19) .
C4 N2 N3 C11 -178.2(2) .
Fe1 N2 N3 C11 12.4(4) .
Fe1 N4 B1 C18 -75.4(3) .
Fe1 N4 B1 C13 48.5(3) .
Fe1 N4 B1 C14 169.16(18) .
C2 C1 C2 C3 0.33(14) 7
C3 N1 C3 C2 0.35(15) 7
Fe1 N1 C3 C2 -179.65(15) .
C3 N1 C3 C4 -179.7(2) 7
Fe1 N1 C3 C4 0.3(2) .
C1 C2 C3 N1 -0.7(3) .
C1 C2 C3 C4 179.40(18) .
N3 N2 C4 C5 0.2(3) .
Fe1 N2 C4 C5 173.03(14) .
N3 N2 C4 C3 -178.80(19) .
Fe1 N2 C4 C3 -6.0(3) .
N1 C3 C4 N2 4.1(3) .
C2 C3 C4 N2 -176.0(2) .
N1 C3 C4 C5 -174.6(2) .
C2 C3 C4 C5 5.3(4) .
N2 C4 C5 C6 -0.3(3) .
C3 C4 C5 C6 178.5(2) .
N2 N3 C6 C5 -0.2(3) .
C11 N3 C6 C5 177.7(2) .
N2 N3 C6 C7 -179.7(2) .
C11 N3 C6 C7 -1.8(4) .
C4 C5 C6 N3 0.3(2) .
C4 C5 C6 C7 179.8(2) .
N3 C6 C7 C9 56.5(3) .
C5 C6 C7 C9 -122.9(3) .
N3 C6 C7 C8 174.6(2) .
C5 C6 C7 C8 -4.8(3) .
N3 C6 C7 C10 -67.1(3) .
C5 C6 C7 C10 113.5(3) .
N2 N3 C11 C12 -37.9(3) .
C6 N3 C11 C12 144.3(2) .
N3 C11 C12 C13 -57.9(3) .
C11 C12 C13 B1 149.3(2) .
C18 B1 C13 C12 51.8(3) .
N4 B1 C13 C12 -69.8(3) .
C14 B1 C13 C12 170.9(2) .
C18 B1 C14 C21 -60.5(3) .
N4 B1 C14 C21 58.7(3) .
C13 B1 C14 C21 175.0(2) .
C18 B1 C14 C15 63.7(3) .
N4 B1 C14 C15 -177.1(2) .
C13 B1 C14 C15 -60.8(3) .
C21 C14 C15 C16 71.5(3) .
B1 C14 C15 C16 -52.0(3) .
C14 C15 C16 C17 39.8(4) .
C15 C16 C17 C18 -41.7(4) .
C16 C17 C18 C19 -67.6(3) .
C16 C17 C18 B1 55.7(3) .
N4 B1 C18 C19 -59.8(3) .
C13 B1 C18 C19 -178.0(2) .
C14 B1 C18 C19 58.9(3) .
N4 B1 C18 C17 176.0(2) .
C13 B1 C18 C17 57.8(3) .
C14 B1 C18 C17 -65.3(3) .
C17 C18 C19 C20 68.9(4) .
B1 C18 C19 C20 -52.6(4) .
C18 C19 C20 C21 43.1(4) .
C15 C14 C21 C20 -67.2(3) .
B1 C14 C21 C20 55.1(3) .
C19 C20 C21 C14 -44.3(4) .
